data_1554566
loop_
_publ_author_name
'Chen, Kun-Quan'
'Gao, Zhong-Hua'
'Ye, Song'

_publ_section_title
;
 Bifunctional N-heterocyclic carbene catalyzed [3 + 4] annulation of enals
 with azadienes: enantioselective synthesis of benzofuroazepinones
;
_journal_issue 3
_journal_name_full 'Organic Chemistry Frontiers'
_journal_page_first 405
_journal_paper_doi 10.1039/C8QO01302K
_journal_volume 6
_journal_year 2019
_chemical_absolute_configuration ad
_chemical_formula_moiety 'C33 H29 N O4 S'
_chemical_formula_sum 'C33 H29 N O4 S'
_chemical_formula_weight 535.63
_space_group_crystal_system orthorhombic
_space_group_IT_number 19
_space_group_name_Hall 'P 2ac 2ab'
_space_group_name_H-M_alt 'P 21 21 21'
_atom_sites_solution_hydrogens geom
_atom_sites_solution_primary dual
_audit_creation_date 2018-01-09
_audit_creation_method
;
Olex2 1.2
(compiled 2017.08.10 svn.r3458 for OlexSys, GUI svn.r5381)
;
_audit_update_record
;
2018-08-03 deposited with the CCDC.
2018-12-25 downloaded from the CCDC.
;
_cell_angle_alpha 90
_cell_angle_beta 90
_cell_angle_gamma 90
_cell_formula_units_Z 4
_cell_length_a 11.043(3)
_cell_length_b 14.753(5)
_cell_length_c 17.258(5)
_cell_measurement_reflns_used 9341
_cell_measurement_temperature 173(2)
_cell_measurement_theta_max 27.4832
_cell_measurement_theta_min 1.8160
_cell_volume 2811.6(15)
_computing_cell_refinement 'CrystalClear (Rigaku Inc., 2007)'
_computing_data_collection 'CrystalClear (Rigaku Inc., 2007)'
_computing_data_reduction 'CrystalClear (Rigaku Inc., 2007)'
_computing_molecular_graphics 'Olex2 (Dolomanov et al., 2009)''
_computing_publication_material 'CIFTAB (Sheldrick, 2013)'
_computing_structure_refinement 'ShelXL (Sheldrick, 2015)'
_computing_structure_solution 'ShelXT (Sheldrick, 2015)'
_diffrn_ambient_temperature 173.15
_diffrn_measured_fraction_theta_full 0.997
_diffrn_measured_fraction_theta_max 0.997
_diffrn_measurement_device_type 'Saturn724+ CCD'
_diffrn_measurement_method '\w scans at fixed \c = 45\%'
_diffrn_radiation_monochromator 'Graphite Monochromator'
_diffrn_radiation_type MoK\a
_diffrn_radiation_wavelength 0.71073
_diffrn_reflns_av_R_equivalents 0.0769
_diffrn_reflns_av_unetI/netI 0.0560
_diffrn_reflns_Laue_measured_fraction_full 0.997
_diffrn_reflns_Laue_measured_fraction_max 0.997
_diffrn_reflns_limit_h_max 14
_diffrn_reflns_limit_h_min -14
_diffrn_reflns_limit_k_max 19
_diffrn_reflns_limit_k_min -19
_diffrn_reflns_limit_l_max 22
_diffrn_reflns_limit_l_min -22
_diffrn_reflns_number 31467
_diffrn_reflns_point_group_measured_fraction_full 0.998
_diffrn_reflns_point_group_measured_fraction_max 0.997
_diffrn_reflns_theta_full 25.242
_diffrn_reflns_theta_max 27.481
_diffrn_reflns_theta_min 2.761
_diffrn_source 'Sealed Tube'
_exptl_absorpt_coefficient_mu 0.154
_exptl_absorpt_correction_T_max 1.00000
_exptl_absorpt_correction_T_min 0.76134
_exptl_absorpt_correction_type multi-scan
_exptl_absorpt_process_details 'CrystalClear (Rigaku Inc., 2007)'
_exptl_crystal_colour colorless
_exptl_crystal_density_diffrn 1.265
_exptl_crystal_description block
_exptl_crystal_F_000 1128
_exptl_crystal_size_max 0.243
_exptl_crystal_size_mid 0.206
_exptl_crystal_size_min 0.141
_refine_diff_density_max 0.169
_refine_diff_density_min -0.242
_refine_diff_density_rms 0.042
_refine_ls_abs_structure_details
;
 Flack x determined using 1727 quotients [(I+)-(I-)]/[(I+)+(I-)]
 (Parsons, Flack and Wagner, Acta Cryst. B69 (2013) 249-259).
;
_refine_ls_abs_structure_Flack 0.11(6)
_refine_ls_extinction_method none
_refine_ls_goodness_of_fit_ref 1.270
_refine_ls_hydrogen_treatment constr
_refine_ls_matrix_type full
_refine_ls_number_parameters 355
_refine_ls_number_reflns 6442
_refine_ls_number_restraints 0
_refine_ls_restrained_S_all 1.270
_refine_ls_R_factor_all 0.0804
_refine_ls_R_factor_gt 0.0755
_refine_ls_shift/su_max 0.000
_refine_ls_shift/su_mean 0.000
_refine_ls_structure_factor_coef Fsqd
_refine_ls_weighting_details 'w=1/[\s^2^(Fo^2^)+(0.0095P)^2^+1.5928P] where P=(Fo^2^+2Fc^2^)/3'
_refine_ls_weighting_scheme calc
_refine_ls_wR_factor_gt 0.1196
_refine_ls_wR_factor_ref 0.1217
_reflns_Friedel_coverage 0.785
_reflns_Friedel_fraction_full 1.000
_reflns_Friedel_fraction_max 0.998
_reflns_number_gt 6061
_reflns_number_total 6442
_reflns_threshold_expression 'I > 2\s(I)'
_cod_data_source_file c8qo01302k2.cif
_cod_data_source_block a
_cod_depositor_comments
;
The following automatic conversions were performed:

data item '_exptl_absorpt_correction_type' value 'Multi-scan' was
changed to 'multi-scan' in accordance with the
/home/saulius/struct/COD-crude-data/automatic-downloads/DataCite-retrospective/RSC/depositions/lib/dictionaries/cif_core.dic
dictionary named 'cif_core.dic' version 2.4.2 last updated on
2011-04-26.

Automatic conversion script
Id: cif_fix_values 6909 2019-04-08 15:41:33Z antanas 
;
_cod_original_cell_volume 2811.7(15)
_cod_database_code 1554566
_shelx_shelxl_version_number 2016/6
_shelx_space_group_comment
;
The symmetry employed for this shelxl refinement is uniquely defined
by the following loop, which should always be used as a source of
symmetry information in preference to the above space-group names.
They are only intended as comments.
;
_shelx_estimated_absorpt_t_max 0.979
_shelx_estimated_absorpt_t_min 0.964
_olex2_refinement_description
;
1. Fixed Uiso
 At 1.2 times of:
  All C(H) groups, All C(H,H) groups
 At 1.5 times of:
  All C(H,H,H) groups
2.a Ternary CH refined with riding coordinates:
 C2(H2)
2.b Secondary CH2 refined with riding coordinates:
 C6(H6A,H6B)
2.c Aromatic/amide H refined with riding coordinates:
 C9(H9), C10(H10), C12(H12), C13(H13), C16(H16), C17(H17), C18(H18), C19(H19),
 C20(H20), C22(H22), C23(H23), C24(H24), C25(H25), C28(H28), C29(H29), C31(H31),
  C32(H32)
2.d Idealised Me refined as rotating group:
 C7(H7A,H7B,H7C), C14(H14A,H14B,H14C), C33(H33A,H33B,H33C)
;
_olex2_submission_special_instructions 'No special instructions were received'

loop_
_space_group_symop_operation_xyz
'x, y, z'
'-x+1/2, -y, z+1/2'
'-x, y+1/2, -z+1/2'
'x+1/2, -y+1/2, -z'

loop_
_atom_site_label
_atom_site_type_symbol
_atom_site_fract_x
_atom_site_fract_y
_atom_site_fract_z
_atom_site_U_iso_or_equiv
_atom_site_adp_type
_atom_site_occupancy
_atom_site_site_symmetry_order
_atom_site_calc_flag
_atom_site_refinement_flags_posn
S1 S 0.72700(11) 0.69158(9) 0.75337(7) 0.0432(3) Uani 1 1 d .
N1 N 0.7225(3) 0.6939(3) 0.6541(2) 0.0356(8) Uani 1 1 d .
O1 O 0.5535(3) 0.7832(2) 0.6575(2) 0.0449(9) Uani 1 1 d .
C1 C 0.5573(4) 0.6533(3) 0.4962(3) 0.0346(10) Uani 1 1 d .
O2 O 0.8061(3) 0.5158(2) 0.52165(18) 0.0361(7) Uani 1 1 d .
C2 C 0.5940(4) 0.5687(3) 0.5459(3) 0.0324(10) Uani 1 1 d .
H2 H 0.555682 0.580222 0.597464 0.039 Uiso 1 1 calc R
O3 O 0.7292(3) 0.7830(2) 0.77968(19) 0.0557(10) Uani 1 1 d .
C3 C 0.7262(4) 0.5697(3) 0.5623(2) 0.0325(9) Uani 1 1 d .
O4 O 0.8259(3) 0.6321(3) 0.77018(19) 0.0537(10) Uani 1 1 d .
C4 C 0.7850(4) 0.6247(3) 0.6128(2) 0.0327(10) Uani 1 1 d .
C5 C 0.6258(4) 0.7413(3) 0.6186(3) 0.0354(10) Uani 1 1 d .
C6 C 0.6211(4) 0.7389(3) 0.5313(3) 0.0339(10) Uani 1 1 d .
H6A H 0.704913 0.741673 0.511084 0.041 Uiso 1 1 calc R
H6B H 0.578099 0.793680 0.512853 0.041 Uiso 1 1 calc R
C7 C 0.4203(4) 0.6664(3) 0.5056(3) 0.0422(12) Uani 1 1 d .
H7A H 0.378118 0.611128 0.489466 0.063 Uiso 1 1 calc GR
H7B H 0.393561 0.717337 0.473413 0.063 Uiso 1 1 calc GR
H7C H 0.401666 0.679206 0.560068 0.063 Uiso 1 1 calc GR
C8 C 0.5944(4) 0.6456(3) 0.4108(3) 0.0356(10) Uani 1 1 d .
C9 C 0.5097(4) 0.6294(3) 0.3527(3) 0.0429(12) Uani 1 1 d .
H9 H 0.427092 0.620856 0.366364 0.051 Uiso 1 1 calc R
C10 C 0.5433(5) 0.6255(4) 0.2753(3) 0.0503(13) Uani 1 1 d .
H10 H 0.483221 0.614138 0.237178 0.060 Uiso 1 1 calc R
C11 C 0.6621(5) 0.6378(3) 0.2523(3) 0.0423(11) Uani 1 1 d .
C12 C 0.7471(5) 0.6533(3) 0.3103(3) 0.0379(11) Uani 1 1 d .
H12 H 0.829512 0.661961 0.296457 0.045 Uiso 1 1 calc R
C13 C 0.7146(4) 0.6565(3) 0.3876(3) 0.0353(10) Uani 1 1 d .
H13 H 0.775298 0.666242 0.425753 0.042 Uiso 1 1 calc R
C14 C 0.6988(6) 0.6339(4) 0.1682(3) 0.0617(17) Uani 1 1 d .
H14A H 0.691772 0.571408 0.149416 0.093 Uiso 1 1 calc GR
H14B H 0.782875 0.654286 0.162868 0.093 Uiso 1 1 calc GR
H14C H 0.645742 0.673347 0.137698 0.093 Uiso 1 1 calc GR
C15 C 0.5423(4) 0.4780(3) 0.5209(3) 0.0347(10) Uani 1 1 d .
C16 C 0.5774(5) 0.4322(3) 0.4539(3) 0.0432(12) Uani 1 1 d .
H16 H 0.636468 0.458151 0.420647 0.052 Uiso 1 1 calc R
C17 C 0.5265(6) 0.3485(3) 0.4356(3) 0.0543(15) Uani 1 1 d .
H17 H 0.551656 0.317719 0.389999 0.065 Uiso 1 1 calc R
C18 C 0.4395(5) 0.3098(4) 0.4829(3) 0.0554(15) Uani 1 1 d .
H18 H 0.405201 0.252775 0.469885 0.066 Uiso 1 1 calc R
C19 C 0.4032(5) 0.3543(3) 0.5488(3) 0.0457(12) Uani 1 1 d .
H19 H 0.343322 0.328220 0.581481 0.055 Uiso 1 1 calc R
C20 C 0.4541(4) 0.4378(3) 0.5678(3) 0.0387(11) Uani 1 1 d .
H20 H 0.428347 0.468059 0.613468 0.046 Uiso 1 1 calc R
C21 C 0.9131(4) 0.6044(3) 0.6069(3) 0.0348(10) Uani 1 1 d .
C22 C 1.0199(4) 0.6304(3) 0.6443(3) 0.0414(11) Uani 1 1 d .
H22 H 1.018875 0.675076 0.683915 0.050 Uiso 1 1 calc R
C23 C 1.1270(5) 0.5893(4) 0.6221(3) 0.0509(14) Uani 1 1 d .
H23 H 1.200519 0.607308 0.646190 0.061 Uiso 1 1 calc R
C24 C 1.1299(5) 0.5220(4) 0.5651(4) 0.0539(15) Uani 1 1 d .
H24 H 1.204967 0.494545 0.551831 0.065 Uiso 1 1 calc R
C25 C 1.0249(5) 0.4945(4) 0.5276(3) 0.0490(13) Uani 1 1 d .
H25 H 1.025484 0.449393 0.488300 0.059 Uiso 1 1 calc R
C26 C 0.9197(4) 0.5369(3) 0.5509(3) 0.0346(10) Uani 1 1 d .
C27 C 0.5916(4) 0.6384(3) 0.7804(3) 0.0386(11) Uani 1 1 d .
C28 C 0.4930(5) 0.6886(4) 0.8051(3) 0.0497(13) Uani 1 1 d .
H28 H 0.497718 0.752669 0.809290 0.060 Uiso 1 1 calc R
C29 C 0.3865(5) 0.6427(4) 0.8237(3) 0.0570(15) Uani 1 1 d .
H29 H 0.318484 0.676331 0.841234 0.068 Uiso 1 1 calc R
C30 C 0.3774(5) 0.5501(4) 0.8174(3) 0.0524(14) Uani 1 1 d .
C31 C 0.4772(6) 0.5023(4) 0.7923(3) 0.0568(15) Uani 1 1 d .
H31 H 0.472084 0.438292 0.787050 0.068 Uiso 1 1 calc R
C32 C 0.5848(5) 0.5459(3) 0.7747(3) 0.0503(14) Uani 1 1 d .
H32 H 0.653496 0.511871 0.758679 0.060 Uiso 1 1 calc R
C33 C 0.2604(5) 0.5013(4) 0.8364(4) 0.0716(18) Uani 1 1 d .
H33A H 0.254510 0.492556 0.892529 0.107 Uiso 1 1 calc GR
H33B H 0.259439 0.442266 0.810430 0.107 Uiso 1 1 calc GR
H33C H 0.191634 0.537677 0.818420 0.107 Uiso 1 1 calc GR

loop_
_atom_site_aniso_label
_atom_site_aniso_U_11
_atom_site_aniso_U_22
_atom_site_aniso_U_33
_atom_site_aniso_U_23
_atom_site_aniso_U_13
_atom_site_aniso_U_12
S1 0.0379(6) 0.0561(7) 0.0355(6) -0.0053(6) 0.0005(6) -0.0075(6)
N1 0.0314(19) 0.041(2) 0.0340(18) 0.0009(18) 0.0016(17) -0.0001(18)
O1 0.045(2) 0.0387(19) 0.051(2) -0.0056(16) 0.0102(17) 0.0059(16)
C1 0.028(2) 0.034(2) 0.042(2) 0.002(2) -0.001(2) 0.0004(18)
O2 0.0331(17) 0.0367(17) 0.0383(16) 0.0016(14) 0.0033(14) 0.0046(14)
C2 0.028(2) 0.035(2) 0.035(2) -0.0020(19) 0.0017(18) 0.0001(19)
O3 0.060(2) 0.060(2) 0.048(2) -0.0191(17) 0.0093(19) -0.022(2)
C3 0.031(2) 0.032(2) 0.035(2) 0.0038(19) 0.008(2) 0.0056(19)
O4 0.0355(19) 0.086(3) 0.039(2) 0.0061(19) -0.0056(15) 0.0041(19)
C4 0.028(2) 0.036(2) 0.034(2) 0.0047(19) 0.0056(19) 0.0035(19)
C5 0.035(2) 0.030(2) 0.042(3) -0.001(2) 0.003(2) -0.003(2)
C6 0.031(2) 0.034(2) 0.038(2) 0.004(2) 0.0016(19) 0.0001(19)
C7 0.025(2) 0.045(3) 0.056(3) 0.005(2) 0.000(2) 0.004(2)
C8 0.033(2) 0.034(2) 0.040(2) 0.003(2) -0.002(2) -0.002(2)
C9 0.033(3) 0.048(3) 0.047(3) 0.003(2) -0.010(2) -0.004(2)
C10 0.056(3) 0.050(3) 0.045(3) 0.002(2) -0.018(3) -0.007(3)
C11 0.060(3) 0.032(2) 0.035(2) 0.000(2) -0.003(3) -0.001(2)
C12 0.040(3) 0.035(2) 0.039(2) -0.003(2) 0.003(2) -0.001(2)
C13 0.034(2) 0.036(2) 0.036(2) 0.002(2) -0.003(2) 0.005(2)
C14 0.090(5) 0.053(3) 0.042(3) -0.004(3) -0.005(3) -0.011(3)
C15 0.033(2) 0.037(2) 0.034(2) 0.004(2) 0.001(2) -0.002(2)
C16 0.048(3) 0.044(3) 0.038(3) 0.001(2) 0.006(2) -0.007(2)
C17 0.076(4) 0.042(3) 0.045(3) -0.007(2) 0.013(3) -0.015(3)
C18 0.072(4) 0.040(3) 0.054(3) -0.005(3) 0.003(3) -0.021(3)
C19 0.052(3) 0.040(3) 0.045(3) 0.009(2) 0.003(2) -0.013(2)
C20 0.038(3) 0.046(3) 0.032(2) 0.003(2) 0.001(2) -0.003(2)
C21 0.029(2) 0.037(2) 0.038(2) 0.009(2) 0.002(2) -0.0002(19)
C22 0.028(2) 0.050(3) 0.046(3) 0.010(2) -0.004(2) -0.001(2)
C23 0.030(3) 0.058(3) 0.065(4) 0.015(3) -0.001(3) 0.000(2)
C24 0.030(3) 0.055(3) 0.077(4) 0.017(3) 0.010(3) 0.009(2)
C25 0.042(3) 0.050(3) 0.055(3) 0.013(3) 0.008(3) 0.011(2)
C26 0.026(2) 0.035(2) 0.043(3) 0.013(2) 0.002(2) -0.0001(19)
C27 0.040(3) 0.044(3) 0.032(2) 0.004(2) 0.002(2) -0.002(2)
C28 0.046(3) 0.043(3) 0.060(3) -0.005(3) 0.016(3) -0.001(2)
C29 0.040(3) 0.051(3) 0.079(4) 0.002(3) 0.021(3) 0.004(3)
C30 0.048(3) 0.051(3) 0.058(3) 0.013(3) 0.007(3) -0.008(3)
C31 0.069(4) 0.038(3) 0.064(4) 0.010(3) 0.018(3) -0.003(3)
C32 0.051(3) 0.043(3) 0.057(3) 0.009(2) 0.017(3) 0.003(2)
C33 0.053(4) 0.071(4) 0.091(5) 0.012(4) 0.017(4) -0.017(3)

loop_
_atom_type_symbol
_atom_type_description
_atom_type_scat_dispersion_real
_atom_type_scat_dispersion_imag
_atom_type_scat_source
C C 0.0033 0.0016 'International Tables Vol C Tables 4.2.6.8 and 6.1.1.4'
H H 0.0000 0.0000 'International Tables Vol C Tables 4.2.6.8 and 6.1.1.4'
N N 0.0061 0.0033 'International Tables Vol C Tables 4.2.6.8 and 6.1.1.4'
O O 0.0106 0.0060 'International Tables Vol C Tables 4.2.6.8 and 6.1.1.4'
S S 0.1246 0.1234 'International Tables Vol C Tables 4.2.6.8 and 6.1.1.4'

loop_
_geom_angle_atom_site_label_1
_geom_angle_atom_site_label_2
_geom_angle_atom_site_label_3
_geom_angle
N1 S1 C27 104.5(2)
O3 S1 N1 107.5(2)
O3 S1 O4 120.3(2)
O3 S1 C27 110.7(2)
O4 S1 N1 103.7(2)
O4 S1 C27 108.8(2)
C4 N1 S1 118.2(3)
C5 N1 S1 117.7(3)
C5 N1 C4 120.1(4)
C2 C1 C6 108.3(3)
C7 C1 C2 107.3(4)
C7 C1 C6 107.5(4)
C8 C1 C2 113.4(4)
C8 C1 C6 108.1(4)
C8 C1 C7 112.0(4)
C3 O2 C26 105.3(4)
C1 C2 H2 104.1
C3 C2 C1 110.5(4)
C3 C2 H2 104.1
C3 C2 C15 115.6(4)
C15 C2 C1 116.7(4)
C15 C2 H2 104.1
O2 C3 C2 121.7(4)
C4 C3 O2 111.5(4)
C4 C3 C2 126.7(4)
N1 C4 C21 131.0(4)
C3 C4 N1 121.3(4)
C3 C4 C21 107.4(4)
N1 C5 C6 116.6(4)
O1 C5 N1 120.5(4)
O1 C5 C6 122.8(4)
C1 C6 H6A 108.5
C1 C6 H6B 108.5
C5 C6 C1 114.9(4)
C5 C6 H6A 108.5
C5 C6 H6B 108.5
H6A C6 H6B 107.5
C1 C7 H7A 109.5
C1 C7 H7B 109.5
C1 C7 H7C 109.5
H7A C7 H7B 109.5
H7A C7 H7C 109.5
H7B C7 H7C 109.5
C9 C8 C1 121.7(4)
C9 C8 C13 116.9(4)
C13 C8 C1 121.4(4)
C8 C9 H9 119.3
C10 C9 C8 121.3(5)
C10 C9 H9 119.3
C9 C10 H10 119.2
C11 C10 C9 121.7(5)
C11 C10 H10 119.2
C10 C11 C12 117.1(5)
C10 C11 C14 121.8(5)
C12 C11 C14 121.2(5)
C11 C12 H12 119.2
C13 C12 C11 121.7(5)
C13 C12 H12 119.2
C8 C13 H13 119.4
C12 C13 C8 121.3(4)
C12 C13 H13 119.4
C11 C14 H14A 109.5
C11 C14 H14B 109.5
C11 C14 H14C 109.5
H14A C14 H14B 109.5
H14A C14 H14C 109.5
H14B C14 H14C 109.5
C16 C15 C2 123.9(4)
C16 C15 C20 117.9(4)
C20 C15 C2 118.2(4)
C15 C16 H16 119.8
C17 C16 C15 120.4(5)
C17 C16 H16 119.8
C16 C17 H17 119.6
C18 C17 C16 120.8(5)
C18 C17 H17 119.6
C17 C18 H18 120.2
C19 C18 C17 119.6(5)
C19 C18 H18 120.2
C18 C19 H19 120.0
C18 C19 C20 119.9(5)
C20 C19 H19 120.0
C15 C20 H20 119.3
C19 C20 C15 121.4(5)
C19 C20 H20 119.3
C22 C21 C4 137.2(5)
C26 C21 C4 104.3(4)
C26 C21 C22 118.3(4)
C21 C22 H22 120.9
C23 C22 C21 118.2(5)
C23 C22 H22 120.9
C22 C23 H23 119.1
C22 C23 C24 121.7(5)
C24 C23 H23 119.1
C23 C24 H24 119.5
C25 C24 C23 121.1(5)
C25 C24 H24 119.5
C24 C25 H25 122.1
C26 C25 C24 115.8(5)
C26 C25 H25 122.1
O2 C26 C21 111.5(4)
C25 C26 O2 123.7(5)
C25 C26 C21 124.8(5)
C28 C27 S1 121.0(4)
C32 C27 S1 118.2(4)
C32 C27 C28 120.8(5)
C27 C28 H28 120.8
C27 C28 C29 118.4(5)
C29 C28 H28 120.8
C28 C29 H29 119.1
C30 C29 C28 121.8(5)
C30 C29 H29 119.1
C29 C30 C31 118.4(5)
C29 C30 C33 121.2(6)
C31 C30 C33 120.5(5)
C30 C31 H31 119.4
C30 C31 C32 121.2(5)
C32 C31 H31 119.4
C27 C32 C31 119.6(5)
C27 C32 H32 120.2
C31 C32 H32 120.2
C30 C33 H33A 109.5
C30 C33 H33B 109.5
C30 C33 H33C 109.5
H33A C33 H33B 109.5
H33A C33 H33C 109.5
H33B C33 H33C 109.5

loop_
_geom_bond_atom_site_label_1
_geom_bond_atom_site_label_2
_geom_bond_distance
S1 N1 1.714(4)
S1 O3 1.423(4)
S1 O4 1.431(4)
S1 C27 1.752(5)
N1 C4 1.424(5)
N1 C5 1.416(6)
O1 C5 1.213(5)
C1 C2 1.567(6)
C1 C6 1.568(6)
C1 C7 1.534(6)
C1 C8 1.533(6)
O2 C3 1.380(5)
O2 C26 1.387(5)
C2 H2 1.0000
C2 C3 1.488(6)
C2 C15 1.517(6)
C3 C4 1.355(6)
C4 C21 1.451(6)
C5 C6 1.508(6)
C6 H6A 0.9900
C6 H6B 0.9900
C7 H7A 0.9800
C7 H7B 0.9800
C7 H7C 0.9800
C8 C9 1.391(6)
C8 C13 1.396(6)
C9 H9 0.9500
C9 C10 1.388(7)
C10 H10 0.9500
C10 C11 1.382(7)
C11 C12 1.391(6)
C11 C14 1.508(7)
C12 H12 0.9500
C12 C13 1.383(6)
C13 H13 0.9500
C14 H14A 0.9800
C14 H14B 0.9800
C14 H14C 0.9800
C15 C16 1.394(6)
C15 C20 1.398(6)
C16 H16 0.9500
C16 C17 1.393(7)
C17 H17 0.9500
C17 C18 1.384(7)
C18 H18 0.9500
C18 C19 1.374(7)
C19 H19 0.9500
C19 C20 1.393(6)
C20 H20 0.9500
C21 C22 1.397(6)
C21 C26 1.390(7)
C22 H22 0.9500
C22 C23 1.384(7)
C23 H23 0.9500
C23 C24 1.398(8)
C24 H24 0.9500
C24 C25 1.389(8)
C25 H25 0.9500
C25 C26 1.379(6)
C27 C28 1.384(7)
C27 C32 1.371(7)
C28 H28 0.9500
C28 C29 1.394(7)
C29 H29 0.9500
C29 C30 1.374(7)
C30 C31 1.378(7)
C30 C33 1.514(7)
C31 H31 0.9500
C31 C32 1.386(7)
C32 H32 0.9500
C33 H33A 0.9800
C33 H33B 0.9800
C33 H33C 0.9800
